data_7219197
loop_
_publ_author_name
'Menon, Rajeev'
'Reddy, Swetha'
'Thadkapally, Srinivas'
'Mamidyala, Mounika'
'Nanubolu, Jagadeesh babu'

_publ_section_title
;
 A Convenient Synthesis of 2-Substituted Benzofurans from Salicylaldehydes
;
_journal_name_full 'RSC Adv.'
_journal_paper_doi 10.1039/C4RA14948C
_journal_year 2014
_chemical_formula_moiety 'C14 H14 O4'
_chemical_formula_sum 'C14 H14 O4'
_chemical_formula_weight 246.25
_chemical_name_systematic
; 
 (E)-methyl-3-(5-methoxybenzofuran-2-yl)acrylate 
;
_space_group_IT_number 2
_symmetry_cell_setting triclinic
_symmetry_space_group_name_Hall '-P 1'
_symmetry_space_group_name_H-M 'P -1'
_atom_sites_solution_hydrogens geom
_atom_sites_solution_primary direct
_atom_sites_solution_secondary difmap
_audit_creation_method SHELXL-97
_audit_update_record
;
2014-08-25 deposited with the CCDC.
2014-12-24 downloaded from the CCDC.
;
_cell_angle_alpha 91.440(3)
_cell_angle_beta 101.366(3)
_cell_angle_gamma 114.809(3)
_cell_formula_units_Z 2
_cell_length_a 8.0907(15)
_cell_length_b 8.1765(15)
_cell_length_c 10.6283(19)
_cell_measurement_reflns_used 2721
_cell_measurement_temperature 293(2)
_cell_measurement_theta_max 27.11
_cell_measurement_theta_min 2.76
_cell_volume 621.1(2)
_computing_cell_refinement 'Bruker SMART'
_computing_data_collection 'Bruker SMART'
_computing_data_reduction 'Bruker SAINT'
_computing_molecular_graphics 'Bruker SHELXTL'
_computing_publication_material 'Bruker SHELXTL'
_computing_structure_refinement 'Bruker SHELXTL'
_computing_structure_solution 'Bruker SHELXTL'
_diffrn_ambient_temperature 293(2)
_diffrn_measured_fraction_theta_full 0.997
_diffrn_measured_fraction_theta_max 0.997
_diffrn_measurement_device_type 'CCD area detector'
_diffrn_measurement_method 'phi and omega scans'
_diffrn_radiation_monochromator graphite
_diffrn_radiation_source 'fine-focus sealed tube'
_diffrn_radiation_type MoK\a
_diffrn_radiation_wavelength 0.71073
_diffrn_reflns_av_R_equivalents 0.0228
_diffrn_reflns_av_sigmaI/netI 0.0236
_diffrn_reflns_limit_h_max 9
_diffrn_reflns_limit_h_min -9
_diffrn_reflns_limit_k_max 9
_diffrn_reflns_limit_k_min -9
_diffrn_reflns_limit_l_max 12
_diffrn_reflns_limit_l_min -12
_diffrn_reflns_number 6041
_diffrn_reflns_theta_full 25.00
_diffrn_reflns_theta_max 25.00
_diffrn_reflns_theta_min 1.97
_exptl_absorpt_coefficient_mu 0.097
_exptl_absorpt_correction_T_max 0.9857
_exptl_absorpt_correction_T_min 0.9597
_exptl_absorpt_correction_type multi-scan
_exptl_absorpt_process_details 'Bruker AXS SADABS program'
_exptl_crystal_colour colourless
_exptl_crystal_density_diffrn 1.317
_exptl_crystal_density_method 'not measured'
_exptl_crystal_description needle
_exptl_crystal_F_000 260
_exptl_crystal_size_max 0.43
_exptl_crystal_size_mid 0.27
_exptl_crystal_size_min 0.15
_refine_diff_density_max 0.161
_refine_diff_density_min -0.155
_refine_diff_density_rms 0.036
_refine_ls_extinction_method none
_refine_ls_goodness_of_fit_ref 1.109
_refine_ls_hydrogen_treatment constr
_refine_ls_matrix_type full
_refine_ls_number_parameters 165
_refine_ls_number_reflns 2189
_refine_ls_number_restraints 0
_refine_ls_restrained_S_all 1.109
_refine_ls_R_factor_all 0.0531
_refine_ls_R_factor_gt 0.0470
_refine_ls_shift/su_max 0.000
_refine_ls_shift/su_mean 0.000
_refine_ls_structure_factor_coef Fsqd
_refine_ls_weighting_details 'calc w=1/[\s^2^(Fo^2^)+(0.0541P)^2^+0.1310P] where P=(Fo^2^+2Fc^2^)/3'
_refine_ls_weighting_scheme calc
_refine_ls_wR_factor_gt 0.1141
_refine_ls_wR_factor_ref 0.1184
_reflns_number_gt 1932
_reflns_number_total 2189
_reflns_threshold_expression >2sigma(I)
_cod_data_source_file c4ra14948c2.cif
_cod_data_source_block aw30m
_cod_depositor_comments
;
The following automatic conversions were performed:

'_symmetry_cell_setting' value 'Triclinic' changed to 'triclinic'
according to
/usr/data/users/saulius/crontab/automatic-downloads/rss-feeds/RSC/lib/dictionaries/cif_core.dic
dictionary named 'cif_core.dic' version 2.4.2 from 2011-04-26.

Automatic conversion script
Id: cif_fix_values 2935 2014-11-11 08:27:57Z andrius 
;
_cod_original_sg_symbol_H-M 'P-1   '
_cod_database_code 7219197

loop_
_symmetry_equiv_pos_as_xyz
'x, y, z'
'-x, -y, -z'

loop_
_atom_site_label
_atom_site_type_symbol
_atom_site_fract_x
_atom_site_fract_y
_atom_site_fract_z
_atom_site_U_iso_or_equiv
_atom_site_adp_type
_atom_site_occupancy
_atom_site_symmetry_multiplicity
_atom_site_calc_flag
_atom_site_refinement_flags
C1 C 1.1476(3) 0.7391(3) 1.2631(2) 0.0711(6) Uani 1 1 d .
H1A H 1.1661 0.6827 1.1901 0.107 Uiso 1 1 calc R
H1B H 1.2668 0.8154 1.3189 0.107 Uiso 1 1 calc R
H1C H 1.0831 0.8111 1.2335 0.107 Uiso 1 1 calc R
C2 C 0.8696(2) 0.4734(2) 1.26547(17) 0.0481(4) Uani 1 1 d .
C3 C 0.7790(2) 0.3372(2) 1.33799(17) 0.0520(4) Uani 1 1 d .
H3 H 0.8360 0.3421 1.4239 0.062 Uiso 1 1 calc R
C4 C 0.6078(2) 0.1966(2) 1.28525(16) 0.0507(4) Uani 1 1 d .
H4 H 0.5478 0.1054 1.3332 0.061 Uiso 1 1 calc R
C5 C 0.5287(2) 0.1967(2) 1.15778(16) 0.0428(4) Uani 1 1 d .
C6 C 0.6147(2) 0.3283(2) 1.08350(16) 0.0425(4) Uani 1 1 d .
C7 C 0.7902(2) 0.4719(2) 1.13849(17) 0.0485(4) Uani 1 1 d .
H7 H 0.8505 0.5628 1.0905 0.058 Uiso 1 1 calc R
C8 C 0.4903(2) 0.2782(2) 0.95957(16) 0.0464(4) Uani 1 1 d .
H8 H 0.5085 0.3406 0.8878 0.056 Uiso 1 1 calc R
C9 C 0.3411(2) 0.1234(2) 0.96543(15) 0.0436(4) Uani 1 1 d .
C10 C 0.1760(2) 0.0101(2) 0.86993(16) 0.0448(4) Uani 1 1 d .
H10 H 0.1655 0.0454 0.7874 0.054 Uiso 1 1 calc R
C11 C 0.0370(2) -0.1404(2) 0.88836(17) 0.0476(4) Uani 1 1 d .
H11 H 0.0448 -0.1740 0.9715 0.057 Uiso 1 1 calc R
C12 C -0.1273(2) -0.2577(2) 0.78897(17) 0.0473(4) Uani 1 1 d .
C13 C -0.2811(3) -0.3111(3) 0.56879(19) 0.0637(5) Uani 1 1 d .
H13A H -0.4010 -0.3434 0.5906 0.076 Uiso 1 1 calc R
H13B H -0.2681 -0.4217 0.5516 0.076 Uiso 1 1 calc R
C14 C -0.2706(4) -0.2135(4) 0.4543(2) 0.0977(9) Uani 1 1 d .
H14A H -0.2860 -0.1055 0.4717 0.147 Uiso 1 1 calc R
H14B H -0.3679 -0.2901 0.3824 0.147 Uiso 1 1 calc R
H14C H -0.1511 -0.1810 0.4341 0.147 Uiso 1 1 calc R
O1 O 1.03976(18) 0.60335(18) 1.33202(13) 0.0644(4) Uani 1 1 d .
O2 O 0.35961(15) 0.06871(15) 1.08721(11) 0.0463(3) Uani 1 1 d .
O3 O -0.24663(18) -0.39842(18) 0.80751(13) 0.0644(4) Uani 1 1 d .
O4 O -0.13137(16) -0.19333(16) 0.67457(11) 0.0552(4) Uani 1 1 d .

loop_
_atom_site_aniso_label
_atom_site_aniso_U_11
_atom_site_aniso_U_22
_atom_site_aniso_U_33
_atom_site_aniso_U_23
_atom_site_aniso_U_13
_atom_site_aniso_U_12
C1 0.0545(12) 0.0531(12) 0.0820(15) 0.0102(11) 0.0024(11) 0.0065(9)
C2 0.0462(10) 0.0472(10) 0.0479(10) -0.0001(8) 0.0053(8) 0.0201(8)
C3 0.0543(10) 0.0590(11) 0.0390(9) 0.0041(8) 0.0041(8) 0.0239(9)
C4 0.0536(10) 0.0535(10) 0.0432(10) 0.0109(8) 0.0129(8) 0.0204(9)
C5 0.0406(9) 0.0432(9) 0.0444(9) 0.0030(7) 0.0089(7) 0.0185(7)
C6 0.0438(9) 0.0427(9) 0.0450(9) 0.0069(7) 0.0106(7) 0.0224(8)
C7 0.0483(10) 0.0432(9) 0.0509(10) 0.0093(8) 0.0108(8) 0.0169(8)
C8 0.0488(10) 0.0493(10) 0.0429(9) 0.0113(7) 0.0099(8) 0.0227(8)
C9 0.0469(9) 0.0468(9) 0.0406(9) 0.0062(7) 0.0095(7) 0.0236(8)
C10 0.0474(9) 0.0497(10) 0.0405(9) 0.0059(7) 0.0098(7) 0.0242(8)
C11 0.0504(10) 0.0517(10) 0.0426(9) 0.0066(8) 0.0118(8) 0.0232(9)
C12 0.0457(9) 0.0476(10) 0.0516(10) 0.0055(8) 0.0135(8) 0.0219(8)
C13 0.0554(11) 0.0660(12) 0.0547(11) -0.0060(9) -0.0021(9) 0.0193(10)
C14 0.1000(19) 0.102(2) 0.0552(13) 0.0112(13) -0.0097(13) 0.0220(16)
O1 0.0540(8) 0.0601(8) 0.0562(8) 0.0038(6) -0.0009(6) 0.0090(6)
O2 0.0443(6) 0.0476(7) 0.0422(6) 0.0078(5) 0.0078(5) 0.0162(5)
O3 0.0551(8) 0.0547(8) 0.0690(9) 0.0102(7) 0.0151(7) 0.0095(7)
O4 0.0521(7) 0.0550(7) 0.0448(7) 0.0041(6) 0.0023(6) 0.0140(6)

loop_
_atom_type_symbol
_atom_type_description
_atom_type_scat_dispersion_real
_atom_type_scat_dispersion_imag
_atom_type_scat_source
C C 0.0033 0.0016 'International Tables Vol C Tables 4.2.6.8 and 6.1.1.4'
H H 0.0000 0.0000 'International Tables Vol C Tables 4.2.6.8 and 6.1.1.4'
O O 0.0106 0.0060 'International Tables Vol C Tables 4.2.6.8 and 6.1.1.4'

loop_
_geom_angle_atom_site_label_1
_geom_angle_atom_site_label_2
_geom_angle_atom_site_label_3
_geom_angle
O1 C1 H1A 109.5
O1 C1 H1B 109.5
H1A C1 H1B 109.5
O1 C1 H1C 109.5
H1A C1 H1C 109.5
H1B C1 H1C 109.5
O1 C2 C7 124.55(16)
O1 C2 C3 114.22(15)
C7 C2 C3 121.23(16)
C4 C3 C2 121.42(16)
C4 C3 H3 119.3
C2 C3 H3 119.3
C3 C4 C5 116.93(16)
C3 C4 H4 121.5
C5 C4 H4 121.5
O2 C5 C6 110.85(14)
O2 C5 C4 126.07(15)
C6 C5 C4 123.08(16)
C5 C6 C7 119.53(15)
C5 C6 C8 105.54(15)
C7 C6 C8 134.93(16)
C2 C7 C6 117.80(16)
C2 C7 H7 121.1
C6 C7 H7 121.1
C9 C8 C6 107.25(15)
C9 C8 H8 126.4
C6 C8 H8 126.4
C8 C9 O2 111.00(14)
C8 C9 C10 131.85(16)
O2 C9 C10 117.13(14)
C11 C10 C9 126.04(16)
C11 C10 H10 117.0
C9 C10 H10 117.0
C10 C11 C12 125.37(17)
C10 C11 H11 117.3
C12 C11 H11 117.3
O3 C12 O4 123.32(17)
O3 C12 C11 123.66(17)
O4 C12 C11 113.02(15)
O4 C13 C14 108.07(18)
O4 C13 H13A 110.1
C14 C13 H13A 110.1
O4 C13 H13B 110.1
C14 C13 H13B 110.1
H13A C13 H13B 108.4
C13 C14 H14A 109.5
C13 C14 H14B 109.5
H14A C14 H14B 109.5
C13 C14 H14C 109.5
H14A C14 H14C 109.5
H14B C14 H14C 109.5
C2 O1 C1 117.93(15)
C5 O2 C9 105.36(12)
C12 O4 C13 115.84(15)

loop_
_geom_bond_atom_site_label_1
_geom_bond_atom_site_label_2
_geom_bond_distance
C1 O1 1.418(2)
C1 H1A 0.9600
C1 H1B 0.9600
C1 H1C 0.9600
C2 O1 1.370(2)
C2 C7 1.373(2)
C2 C3 1.397(3)
C3 C4 1.371(3)
C3 H3 0.9300
C4 C5 1.380(2)
C4 H4 0.9300
C5 O2 1.3727(19)
C5 C6 1.377(2)
C6 C7 1.405(2)
C6 C8 1.421(2)
C7 H7 0.9300
C8 C9 1.347(2)
C8 H8 0.9300
C9 O2 1.3809(19)
C9 C10 1.433(2)
C10 C11 1.325(2)
C10 H10 0.9300
C11 C12 1.459(2)
C11 H11 0.9300
C12 O3 1.204(2)
C12 O4 1.337(2)
C13 O4 1.445(2)
C13 C14 1.469(3)
C13 H13A 0.9700
C13 H13B 0.9700
C14 H14A 0.9600
C14 H14B 0.9600
C14 H14C 0.9600

loop_
_geom_torsion_atom_site_label_1
_geom_torsion_atom_site_label_2
_geom_torsion_atom_site_label_3
_geom_torsion_atom_site_label_4
_geom_torsion
O1 C2 C3 C4 -179.65(16)
C7 C2 C3 C4 0.2(3)
C2 C3 C4 C5 -0.5(3)
C3 C4 C5 O2 179.79(15)
C3 C4 C5 C6 0.8(3)
O2 C5 C6 C7 -179.94(13)
C4 C5 C6 C7 -0.8(2)
O2 C5 C6 C8 0.10(17)
C4 C5 C6 C8 179.23(15)
O1 C2 C7 C6 179.66(15)
C3 C2 C7 C6 -0.2(3)
C5 C6 C7 C2 0.5(2)
C8 C6 C7 C2 -179.57(17)
C5 C6 C8 C9 -0.25(18)
C7 C6 C8 C9 179.80(17)
C6 C8 C9 O2 0.31(18)
C6 C8 C9 C10 -178.38(17)
C8 C9 C10 C11 -179.63(18)
O2 C9 C10 C11 1.7(2)
C9 C10 C11 C12 -177.82(15)
C10 C11 C12 O3 176.12(18)
C10 C11 C12 O4 -3.5(2)
C7 C2 O1 C1 -4.5(3)
C3 C2 O1 C1 175.34(17)
C6 C5 O2 C9 0.08(17)
C4 C5 O2 C9 -179.02(16)
C8 C9 O2 C5 -0.25(17)
C10 C9 O2 C5 178.66(13)
O3 C12 O4 C13 -5.3(3)
C11 C12 O4 C13 174.37(15)
C14 C13 O4 C12 176.19(19)
